data_7002514
loop_
_publ_author_name
'Blagg, Robin J.'
'Adams, Christopher J.'
'Charmant, Jonathan P. H.'
'Connelly, Neil G.'
'Haddow, Mairi F.'
'Hamilton, Alex'
'Knight, James'
'Orpen, A. Guy'
'Ridgway, Benjamin M.'

_publ_section_title
;
 A novel route to rhodaboratranes [Rh(CO)(PR3){B(taz)3}]+via the redox
 activation of scorpionate complexes [RhLL&#x2032;Tt]
;
_journal_issue 40
_journal_name_full 'Dalton Transactions'
_journal_page_first 8724
_journal_page_last 8736
_journal_paper_doi 10.1039/b910108j
_journal_year 2009
_chemical_formula_moiety 'C34 H57 B N9 O P Rh S3, F6 P, 3(C H2 Cl2)'
_chemical_formula_sum 'C37 H63 B Cl6 F6 N9 O P2 Rh S3'
_chemical_formula_weight 1248.50
_chemical_name_systematic
;
?
;
_space_group_IT_number 61
_symmetry_cell_setting orthorhombic
_symmetry_space_group_name_Hall '-P 2ac 2ab'
_symmetry_space_group_name_H-M 'P b c a'
_atom_sites_solution_hydrogens geom
_atom_sites_solution_primary direct
_atom_sites_solution_secondary difmap
_audit_creation_method SHELXL-97
_cell_angle_alpha 90.00
_cell_angle_beta 90.00
_cell_angle_gamma 90.00
_cell_formula_units_Z 8
_cell_length_a 24.339(5)
_cell_length_b 15.281(3)
_cell_length_c 28.840(6)
_cell_measurement_reflns_used 14543
_cell_measurement_temperature 100(2)
_cell_measurement_theta_max 69.936
_cell_measurement_theta_min 3.632
_cell_volume 10726(4)
_computing_cell_refinement 'Bruker SMART V5.625 (Bruker, 2001)'
_computing_data_collection 'Bruker SMART V5.625 (Bruker, 2001)'
_computing_data_reduction 'Bruker SAINT V6.41 (Bruker, 2002)'
_computing_molecular_graphics 'Bruker SHELXTL V6.14 (Bruker AXS, 2003)'
_computing_publication_material 'Bruker SHELXTL V6.14 (Bruker AXS, 2003)'
_computing_structure_refinement 'SHELXL V6.12 (Bruker 2001)'
_computing_structure_solution 'SHELXS V6.12 (Bruker 2001)'
_diffrn_ambient_temperature 100(2)
_diffrn_detector_area_resol_mean 5.6
_diffrn_measured_fraction_theta_full 0.996
_diffrn_measured_fraction_theta_max 0.996
_diffrn_measurement_device_type 'CCD area detector'
_diffrn_measurement_method 'omega scans'
_diffrn_radiation_monochromator graphite
_diffrn_radiation_source 'fine-focus sealed tube'
_diffrn_radiation_type CuK\a
_diffrn_radiation_wavelength 1.54178
_diffrn_reflns_av_R_equivalents 0.0951
_diffrn_reflns_av_sigmaI/netI 0.0571
_diffrn_reflns_limit_h_max 27
_diffrn_reflns_limit_h_min -29
_diffrn_reflns_limit_k_max 17
_diffrn_reflns_limit_k_min -18
_diffrn_reflns_limit_l_max 34
_diffrn_reflns_limit_l_min -34
_diffrn_reflns_number 75672
_diffrn_reflns_theta_full 70.06
_diffrn_reflns_theta_max 70.06
_diffrn_reflns_theta_min 3.06
_exptl_absorpt_coefficient_mu 7.508
_exptl_absorpt_correction_T_max 0.860000
_exptl_absorpt_correction_T_min 0.212097
_exptl_absorpt_correction_type multi-scan
_exptl_absorpt_process_details 'SADABS V2.10 (Bruker AXS, 2003)'
_exptl_crystal_colour yellow
_exptl_crystal_density_diffrn 1.546
_exptl_crystal_density_method 'not measured'
_exptl_crystal_description plate
_exptl_crystal_F_000 5120
_exptl_crystal_size_max 0.25
_exptl_crystal_size_mid 0.20
_exptl_crystal_size_min 0.02
_refine_diff_density_max 1.615
_refine_diff_density_min -0.793
_refine_diff_density_rms 0.110
_refine_ls_extinction_method none
_refine_ls_goodness_of_fit_ref 1.061
_refine_ls_hydrogen_treatment constr
_refine_ls_matrix_type full
_refine_ls_number_parameters 621
_refine_ls_number_reflns 10147
_refine_ls_number_restraints 0
_refine_ls_restrained_S_all 1.061
_refine_ls_R_factor_all 0.0726
_refine_ls_R_factor_gt 0.0523
_refine_ls_shift/su_max 0.001
_refine_ls_shift/su_mean 0.000
_refine_ls_structure_factor_coef Fsqd
_refine_ls_weighting_details 'calc w=1/[\s^2^(Fo^2^)+(0.0557P)^2^+41.7467P] where P=(Fo^2^+2Fc^2^)/3'
_refine_ls_weighting_scheme calc
_refine_ls_wR_factor_gt 0.1323
_refine_ls_wR_factor_ref 0.1432
_reflns_number_gt 7987
_reflns_number_total 10147
_reflns_threshold_expression >2sigma(I)
_cod_data_source_file b910108j.txt
_cod_data_source_block 11+
_cod_original_sg_symbol_H-M Pbca
_cod_database_code 7002514

loop_
_symmetry_equiv_pos_as_xyz
'x, y, z'
'-x+1/2, -y, z+1/2'
'-x, y+1/2, -z+1/2'
'x+1/2, -y+1/2, -z'
'-x, -y, -z'
'x-1/2, y, -z-1/2'
'x, -y-1/2, z-1/2'
'-x-1/2, y-1/2, z'

loop_
_atom_site_label
_atom_site_type_symbol
_atom_site_fract_x
_atom_site_fract_y
_atom_site_fract_z
_atom_site_U_iso_or_equiv
_atom_site_adp_type
_atom_site_occupancy
_atom_site_symmetry_multiplicity
_atom_site_calc_flag
_atom_site_refinement_flags
_atom_site_disorder_assembly
_atom_site_disorder_group
Rh1 Rh 0.568352(14) 0.34079(2) 0.166052(10) 0.01934(11) Uani 1 1 d . . .
S3 S 0.48744(5) 0.26858(8) 0.19282(4) 0.0244(2) Uani 1 1 d . . .
S2 S 0.63586(5) 0.42040(8) 0.12325(4) 0.0276(3) Uani 1 1 d . . .
S1 S 0.62309(5) 0.21040(8) 0.16071(4) 0.0292(3) Uani 1 1 d . . .
P1 P 0.60512(5) 0.35893(8) 0.24829(4) 0.0199(2) Uani 1 1 d . . .
N1 N 0.56430(15) 0.2219(3) 0.08247(12) 0.0206(8) Uani 1 1 d . . .
N2 N 0.55424(17) 0.1795(3) 0.04072(13) 0.0261(9) Uani 1 1 d . . .
N3 N 0.61799(18) 0.1104(3) 0.08095(14) 0.0339(10) Uani 1 1 d . . .
N4 N 0.55410(15) 0.3818(2) 0.06371(12) 0.0195(8) Uani 1 1 d . . .
N5 N 0.53628(16) 0.3966(3) 0.01839(12) 0.0248(8) Uani 1 1 d . . .
N6 N 0.61369(17) 0.4668(3) 0.03233(13) 0.0256(9) Uani 1 1 d . . .
N7 N 0.47438(16) 0.2942(3) 0.10110(12) 0.0213(8) Uani 1 1 d . . .
N8 N 0.43709(16) 0.2818(3) 0.06512(13) 0.0252(9) Uani 1 1 d . . .
N9 N 0.40096(16) 0.2406(3) 0.13218(12) 0.0230(8) Uani 1 1 d . . .
O1 O 0.50357(17) 0.5062(3) 0.15683(12) 0.0388(9) Uani 1 1 d . . .
B1 B 0.5367(2) 0.3085(4) 0.09773(16) 0.0221(11) Uani 1 1 d . . .
C1 C 0.5267(2) 0.4451(3) 0.16224(15) 0.0265(10) Uani 1 1 d . . .
C2 C 0.60195(19) 0.1804(3) 0.10661(16) 0.0253(10) Uani 1 1 d . A .
C3 C 0.5877(2) 0.1133(3) 0.04085(15) 0.0280(11) Uani 1 1 d . A .
C4 C 0.5924(3) 0.0481(4) 0.00240(18) 0.0379(13) Uani 1 1 d . . .
H4A H 0.5818 -0.0099 0.0138 0.057 Uiso 1 1 calc R A .
H4B H 0.6305 0.0463 -0.0087 0.057 Uiso 1 1 calc R . .
H4C H 0.5681 0.0652 -0.0231 0.057 Uiso 1 1 calc R . .
C5A C 0.6511(4) 0.0349(8) 0.0998(3) 0.034(3) Uani 0.68(2) 1 d P A 1
H5A1 H 0.6492 0.0337 0.1341 0.041 Uiso 0.68(2) 1 calc PR A 1
H5A2 H 0.6368 -0.0213 0.0877 0.041 Uiso 0.68(2) 1 calc PR A 1
C6A C 0.7095(5) 0.0487(8) 0.0839(3) 0.055(3) Uani 0.68(2) 1 d P A 1
H6A1 H 0.7101 0.0578 0.0503 0.083 Uiso 0.68(2) 1 calc PR A 1
H6A2 H 0.7315 -0.0029 0.0918 0.083 Uiso 0.68(2) 1 calc PR A 1
H6A3 H 0.7248 0.1003 0.0995 0.083 Uiso 0.68(2) 1 calc PR A 1
C5B C 0.6747(8) 0.0681(10) 0.0862(5) 0.017(5) Uani 0.32(2) 1 d P A 2
H5B1 H 0.7004 0.1072 0.1028 0.020 Uiso 0.32(2) 1 calc PR A 2
H5B2 H 0.6905 0.0528 0.0556 0.020 Uiso 0.32(2) 1 calc PR A 2
C6B C 0.6618(7) -0.0149(13) 0.1149(6) 0.029(5) Uani 0.32(2) 1 d P A 2
H6B1 H 0.6439 0.0020 0.1440 0.044 Uiso 0.32(2) 1 calc PR A 2
H6B2 H 0.6960 -0.0460 0.1218 0.044 Uiso 0.32(2) 1 calc PR A 2
H6B3 H 0.6372 -0.0532 0.0972 0.044 Uiso 0.32(2) 1 calc PR A 2
C7 C 0.60050(19) 0.4239(3) 0.07172(15) 0.0239(10) Uani 1 1 d . . .
C8 C 0.57299(19) 0.4489(3) 0.00098(15) 0.0226(10) Uani 1 1 d . . .
C9 C 0.5725(2) 0.4855(3) -0.04699(16) 0.0289(11) Uani 1 1 d . . .
H9A H 0.5413 0.4613 -0.0642 0.043 Uiso 1 1 calc R . .
H9B H 0.6068 0.4700 -0.0628 0.043 Uiso 1 1 calc R . .
H9C H 0.5691 0.5494 -0.0455 0.043 Uiso 1 1 calc R . .
C10 C 0.6632(2) 0.5201(4) 0.02509(18) 0.0354(12) Uani 1 1 d . . .
H10A H 0.6734 0.5187 -0.0081 0.043 Uiso 1 1 calc R . .
H10B H 0.6941 0.4948 0.0430 0.043 Uiso 1 1 calc R . .
C11 C 0.6544(3) 0.6131(4) 0.0399(2) 0.0493(16) Uani 1 1 d . . .
H11A H 0.6251 0.6391 0.0211 0.074 Uiso 1 1 calc R . .
H11B H 0.6884 0.6463 0.0355 0.074 Uiso 1 1 calc R . .
H11C H 0.6438 0.6145 0.0727 0.074 Uiso 1 1 calc R . .
C12 C 0.45270(19) 0.2689(3) 0.14116(15) 0.0215(9) Uani 1 1 d . . .
C13 C 0.3936(2) 0.2499(3) 0.08485(15) 0.0258(10) Uani 1 1 d . . .
C14 C 0.3411(2) 0.2264(4) 0.06097(17) 0.0365(13) Uani 1 1 d . . .
H14A H 0.3115 0.2645 0.0721 0.055 Uiso 1 1 calc R . .
H14B H 0.3319 0.1653 0.0677 0.055 Uiso 1 1 calc R . .
H14C H 0.3454 0.2340 0.0274 0.055 Uiso 1 1 calc R . .
C15 C 0.3603(2) 0.2132(3) 0.16702(16) 0.0280(11) Uani 1 1 d . . .
H15A H 0.3794 0.1844 0.1932 0.034 Uiso 1 1 calc R . .
H15B H 0.3349 0.1700 0.1530 0.034 Uiso 1 1 calc R . .
C16 C 0.3277(2) 0.2901(4) 0.18491(19) 0.0400(13) Uani 1 1 d . . .
H16A H 0.3529 0.3335 0.1982 0.060 Uiso 1 1 calc R . .
H16B H 0.3021 0.2702 0.2089 0.060 Uiso 1 1 calc R . .
H16C H 0.3071 0.3167 0.1593 0.060 Uiso 1 1 calc R . .
C17 C 0.66641(18) 0.4300(3) 0.25266(15) 0.0230(9) Uani 1 1 d . . .
H17 H 0.6764 0.4343 0.2862 0.028 Uiso 1 1 calc R . .
C18 C 0.71610(19) 0.3921(3) 0.22696(16) 0.0270(10) Uani 1 1 d . . .
H18A H 0.7257 0.3345 0.2404 0.032 Uiso 1 1 calc R . .
H18B H 0.7066 0.3832 0.1939 0.032 Uiso 1 1 calc R . .
C19 C 0.7656(2) 0.4537(4) 0.23058(17) 0.0313(11) Uani 1 1 d . . .
H19A H 0.7777 0.4568 0.2633 0.038 Uiso 1 1 calc R . .
H19B H 0.7963 0.4298 0.2120 0.038 Uiso 1 1 calc R . .
C20 C 0.7521(2) 0.5448(4) 0.21367(17) 0.0337(12) Uani 1 1 d . . .
H20A H 0.7431 0.5429 0.1802 0.040 Uiso 1 1 calc R . .
H20B H 0.7845 0.5832 0.2177 0.040 Uiso 1 1 calc R . .
C21 C 0.7034(2) 0.5822(3) 0.24070(17) 0.0312(11) Uani 1 1 d . . .
H21A H 0.7133 0.5877 0.2739 0.037 Uiso 1 1 calc R . .
H21B H 0.6945 0.6413 0.2288 0.037 Uiso 1 1 calc R . .
C22 C 0.6534(2) 0.5226(3) 0.23565(16) 0.0271(10) Uani 1 1 d . . .
H22A H 0.6421 0.5204 0.2027 0.033 Uiso 1 1 calc R . .
H22B H 0.6224 0.5468 0.2538 0.033 Uiso 1 1 calc R . .
C23 C 0.55691(19) 0.4011(3) 0.29394(15) 0.0235(10) Uani 1 1 d . . .
H23 H 0.5392 0.3480 0.3076 0.028 Uiso 1 1 calc R . .
C24 C 0.5096(2) 0.4572(3) 0.27584(16) 0.0293(11) Uani 1 1 d . . .
H24A H 0.4903 0.4254 0.2508 0.035 Uiso 1 1 calc R . .
H24B H 0.5245 0.5122 0.2627 0.035 Uiso 1 1 calc R . .
C25 C 0.4690(2) 0.4789(4) 0.31460(17) 0.0331(12) Uani 1 1 d . . .
H25A H 0.4402 0.5183 0.3023 0.040 Uiso 1 1 calc R . .
H25B H 0.4509 0.4243 0.3251 0.040 Uiso 1 1 calc R . .
C26 C 0.4970(2) 0.5224(4) 0.35570(17) 0.0351(12) Uani 1 1 d . . .
H26A H 0.5108 0.5807 0.3463 0.042 Uiso 1 1 calc R . .
H26B H 0.4700 0.5309 0.3809 0.042 Uiso 1 1 calc R . .
C27 C 0.5443(2) 0.4680(4) 0.37339(15) 0.0301(11) Uani 1 1 d . . .
H27A H 0.5299 0.4126 0.3864 0.036 Uiso 1 1 calc R . .
H27B H 0.5631 0.5000 0.3987 0.036 Uiso 1 1 calc R . .
C28 C 0.5858(2) 0.4473(3) 0.33494(15) 0.0275(10) Uani 1 1 d . . .
H28A H 0.6151 0.4090 0.3474 0.033 Uiso 1 1 calc R . .
H28B H 0.6030 0.5022 0.3240 0.033 Uiso 1 1 calc R . .
C29 C 0.62897(19) 0.2522(3) 0.27219(15) 0.0221(9) Uani 1 1 d . . .
H29 H 0.6568 0.2295 0.2497 0.027 Uiso 1 1 calc R . .
C30 C 0.6581(2) 0.2557(3) 0.31941(15) 0.0257(10) Uani 1 1 d . . .
H30A H 0.6883 0.2991 0.3183 0.031 Uiso 1 1 calc R . .
H30B H 0.6318 0.2744 0.3436 0.031 Uiso 1 1 calc R . .
C31 C 0.6812(2) 0.1661(3) 0.33156(16) 0.0316(11) Uani 1 1 d . . .
H31A H 0.7096 0.1498 0.3085 0.038 Uiso 1 1 calc R . .
H31B H 0.6991 0.1689 0.3624 0.038 Uiso 1 1 calc R . .
C32 C 0.6374(2) 0.0969(4) 0.33235(16) 0.0326(12) Uani 1 1 d . . .
H32A H 0.6112 0.1094 0.3578 0.039 Uiso 1 1 calc R . .
H32B H 0.6544 0.0392 0.3384 0.039 Uiso 1 1 calc R . .
C33 C 0.6065(2) 0.0938(3) 0.28635(16) 0.0281(10) Uani 1 1 d . . .
H33A H 0.6317 0.0741 0.2615 0.034 Uiso 1 1 calc R . .
H33B H 0.5761 0.0509 0.2886 0.034 Uiso 1 1 calc R . .
C34 C 0.5831(2) 0.1833(3) 0.27380(15) 0.0257(10) Uani 1 1 d . . .
H34A H 0.5553 0.2007 0.2971 0.031 Uiso 1 1 calc R . .
H34B H 0.5648 0.1801 0.2432 0.031 Uiso 1 1 calc R . .
C37 C 0.3688(3) 0.2145(6) 0.3446(2) 0.064(2) Uani 1 1 d . . .
H37A H 0.3652 0.1500 0.3442 0.077 Uiso 1 1 calc R . .
H37B H 0.3910 0.2305 0.3721 0.077 Uiso 1 1 calc R . .
Cl5 Cl 0.40380(10) 0.24836(16) 0.29408(6) 0.0844(7) Uani 1 1 d . . .
Cl6 Cl 0.30313(12) 0.26123(16) 0.35009(7) 0.0908(7) Uani 1 1 d . . .
P2 P 0.73617(5) 0.46973(9) 0.41126(4) 0.0280(3) Uani 1 1 d . . .
F1 F 0.67562(14) 0.5078(3) 0.41188(12) 0.0575(10) Uani 1 1 d . . .
F2 F 0.71315(17) 0.3759(2) 0.39758(12) 0.0586(10) Uani 1 1 d . . .
F3 F 0.74140(15) 0.4929(3) 0.35782(10) 0.0565(10) Uani 1 1 d . . .
F4 F 0.76037(16) 0.5627(2) 0.42536(12) 0.0545(9) Uani 1 1 d . . .
F5 F 0.73103(14) 0.4458(2) 0.46511(10) 0.0467(9) Uani 1 1 d . . .
F6 F 0.79778(14) 0.4331(3) 0.41108(12) 0.0558(10) Uani 1 1 d . . .
C35 C 0.4832(3) 0.2529(4) 0.45355(19) 0.0474(15) Uani 1 1 d . . .
H35A H 0.5155 0.2856 0.4654 0.057 Uiso 1 1 calc R . .
H35B H 0.4740 0.2068 0.4764 0.057 Uiso 1 1 calc R . .
Cl1 Cl 0.42711(8) 0.32488(11) 0.44763(6) 0.0570(4) Uani 1 1 d . . .
Cl2 Cl 0.49977(8) 0.20440(13) 0.40047(5) 0.0638(5) Uani 1 1 d . . .
C36 C 0.7023(3) 0.2351(4) 0.4760(2) 0.0470(15) Uani 1 1 d . . .
H36A H 0.7261 0.1917 0.4604 0.056 Uiso 1 1 calc R . .
H36B H 0.7171 0.2941 0.4692 0.056 Uiso 1 1 calc R . .
Cl3 Cl 0.63448(7) 0.22685(11) 0.45368(6) 0.0559(4) Uani 1 1 d . . .
Cl4 Cl 0.70405(9) 0.21704(12) 0.53609(6) 0.0643(5) Uani 1 1 d . . .

loop_
_atom_site_aniso_label
_atom_site_aniso_U_11
_atom_site_aniso_U_22
_atom_site_aniso_U_33
_atom_site_aniso_U_23
_atom_site_aniso_U_13
_atom_site_aniso_U_12
Rh1 0.01898(18) 0.02578(19) 0.01326(16) 0.00145(13) -0.00034(12) -0.00056(13)
S3 0.0202(6) 0.0372(6) 0.0157(5) 0.0046(5) 0.0004(4) -0.0013(5)
S2 0.0233(6) 0.0400(7) 0.0196(5) 0.0004(5) 0.0011(4) -0.0067(5)
S1 0.0301(7) 0.0371(7) 0.0204(5) -0.0051(5) -0.0078(5) 0.0109(5)
P1 0.0185(6) 0.0263(6) 0.0149(5) -0.0005(4) -0.0013(4) 0.0013(5)
N1 0.020(2) 0.027(2) 0.0144(16) 0.0028(15) 0.0017(14) -0.0016(16)
N2 0.032(2) 0.027(2) 0.0189(18) -0.0004(16) 0.0004(16) 0.0007(18)
N3 0.037(3) 0.039(2) 0.026(2) -0.0073(19) -0.0074(18) 0.014(2)
N4 0.0181(18) 0.027(2) 0.0132(16) 0.0009(15) 0.0009(14) -0.0004(16)
N5 0.031(2) 0.029(2) 0.0147(16) 0.0026(16) -0.0008(16) 0.0009(18)
N6 0.026(2) 0.029(2) 0.0212(18) 0.0000(16) 0.0053(16) -0.0035(17)
N7 0.021(2) 0.028(2) 0.0144(16) 0.0038(15) -0.0006(14) -0.0029(16)
N8 0.022(2) 0.036(2) 0.0179(17) 0.0011(17) -0.0065(15) -0.0057(17)
N9 0.021(2) 0.030(2) 0.0186(17) 0.0053(16) 0.0004(15) -0.0009(16)
O1 0.047(2) 0.039(2) 0.0307(18) 0.0026(17) 0.0056(17) 0.0152(19)
B1 0.021(3) 0.032(3) 0.013(2) 0.001(2) 0.0020(19) -0.002(2)
C1 0.028(3) 0.033(3) 0.018(2) 0.000(2) -0.0005(19) 0.002(2)
C2 0.022(2) 0.033(3) 0.021(2) -0.002(2) -0.0002(18) 0.000(2)
C3 0.032(3) 0.035(3) 0.017(2) 0.000(2) -0.0012(19) -0.004(2)
C4 0.052(4) 0.035(3) 0.027(2) -0.005(2) -0.006(2) 0.009(3)
C5A 0.033(5) 0.035(7) 0.033(5) -0.009(5) -0.001(4) 0.006(5)
C6A 0.036(7) 0.091(8) 0.038(5) 0.005(5) 0.004(4) 0.022(6)
C5B 0.018(13) 0.015(8) 0.017(7) -0.004(6) -0.001(6) 0.000(7)
C6B 0.034(10) 0.015(9) 0.039(9) 0.011(7) -0.019(7) 0.003(7)
C7 0.024(2) 0.027(2) 0.021(2) 0.0030(19) 0.0038(18) -0.002(2)
C8 0.022(2) 0.030(2) 0.016(2) 0.0008(19) 0.0039(17) 0.005(2)
C9 0.035(3) 0.033(3) 0.019(2) 0.005(2) 0.0061(19) 0.002(2)
C10 0.032(3) 0.045(3) 0.029(2) 0.004(2) 0.006(2) -0.012(2)
C11 0.054(4) 0.043(3) 0.051(3) -0.001(3) 0.007(3) -0.017(3)
C12 0.023(2) 0.023(2) 0.018(2) 0.0020(18) 0.0021(18) 0.0047(19)
C13 0.025(3) 0.032(3) 0.020(2) 0.0018(19) -0.0007(18) -0.006(2)
C14 0.029(3) 0.053(3) 0.028(2) 0.003(2) -0.006(2) -0.011(2)
C15 0.022(2) 0.038(3) 0.024(2) 0.009(2) 0.0062(19) -0.003(2)
C16 0.029(3) 0.055(4) 0.037(3) 0.010(3) 0.010(2) 0.010(3)
C17 0.018(2) 0.034(3) 0.0172(19) -0.0024(19) -0.0031(17) 0.000(2)
C18 0.023(2) 0.037(3) 0.021(2) -0.001(2) -0.0007(18) -0.002(2)
C19 0.022(3) 0.044(3) 0.028(2) -0.001(2) 0.002(2) -0.002(2)
C20 0.031(3) 0.044(3) 0.026(2) -0.001(2) 0.002(2) -0.010(2)
C21 0.034(3) 0.035(3) 0.025(2) -0.004(2) -0.004(2) -0.004(2)
C22 0.026(3) 0.030(3) 0.025(2) -0.002(2) -0.0017(19) 0.000(2)
C23 0.023(2) 0.030(2) 0.018(2) -0.0030(19) 0.0004(18) 0.004(2)
C24 0.030(3) 0.038(3) 0.021(2) -0.005(2) -0.0016(19) 0.008(2)
C25 0.028(3) 0.042(3) 0.029(2) -0.003(2) 0.001(2) 0.009(2)
C26 0.039(3) 0.041(3) 0.025(2) -0.006(2) 0.006(2) 0.009(2)
C27 0.034(3) 0.040(3) 0.016(2) -0.002(2) 0.0011(19) 0.003(2)
C28 0.025(2) 0.035(3) 0.023(2) -0.002(2) -0.0017(19) 0.003(2)
C29 0.022(2) 0.027(2) 0.017(2) 0.0031(18) -0.0004(17) 0.0038(19)
C30 0.023(2) 0.036(3) 0.018(2) 0.0014(19) -0.0050(18) 0.002(2)
C31 0.032(3) 0.042(3) 0.022(2) 0.004(2) -0.005(2) 0.007(2)
C32 0.032(3) 0.041(3) 0.025(2) 0.007(2) -0.003(2) 0.008(2)
C33 0.027(3) 0.032(3) 0.025(2) 0.007(2) 0.001(2) 0.000(2)
C34 0.024(2) 0.036(3) 0.017(2) 0.0036(19) -0.0015(18) 0.002(2)
C37 0.075(5) 0.084(5) 0.034(3) 0.008(3) -0.012(3) -0.017(4)
Cl5 0.1011(16) 0.1139(17) 0.0381(8) 0.0103(9) -0.0102(9) -0.0601(14)
Cl6 0.125(2) 0.0916(16) 0.0561(11) 0.0029(11) 0.0001(12) 0.0414(14)
P2 0.0273(7) 0.0361(7) 0.0208(5) 0.0000(5) -0.0026(5) -0.0058(5)
F1 0.0371(19) 0.088(3) 0.0472(19) -0.004(2) -0.0082(16) 0.0105(19)
F2 0.079(3) 0.051(2) 0.0457(19) -0.0031(17) -0.0189(19) -0.026(2)
F3 0.050(2) 0.096(3) 0.0235(15) 0.0071(17) -0.0029(14) -0.023(2)
F4 0.067(2) 0.048(2) 0.0481(19) 0.0040(17) -0.0070(18) -0.0218(18)
F5 0.046(2) 0.071(2) 0.0233(14) 0.0039(15) -0.0063(13) -0.0203(17)
F6 0.041(2) 0.079(3) 0.0480(19) -0.0176(19) -0.0077(16) 0.0147(18)
C35 0.055(4) 0.057(4) 0.030(3) -0.011(3) -0.014(3) 0.014(3)
Cl1 0.0769(12) 0.0479(9) 0.0462(8) 0.0007(7) 0.0021(8) 0.0265(8)
Cl2 0.0793(12) 0.0785(12) 0.0335(7) -0.0069(8) -0.0018(7) 0.0352(10)
C36 0.048(4) 0.048(4) 0.046(3) -0.003(3) 0.020(3) -0.011(3)
Cl3 0.0469(9) 0.0541(9) 0.0669(10) -0.0093(8) 0.0218(8) -0.0105(7)
Cl4 0.0892(14) 0.0591(10) 0.0447(8) -0.0029(8) 0.0183(8) -0.0164(9)

loop_
_atom_type_symbol
_atom_type_description
_atom_type_scat_dispersion_real
_atom_type_scat_dispersion_imag
_atom_type_scat_source
C C 0.0181 0.0091 'International Tables Vol C Tables 4.2.6.8 and 6.1.1.4'
H H 0.0000 0.0000 'International Tables Vol C Tables 4.2.6.8 and 6.1.1.4'
B B 0.0090 0.0039 'International Tables Vol C Tables 4.2.6.8 and 6.1.1.4'
N N 0.0311 0.0180 'International Tables Vol C Tables 4.2.6.8 and 6.1.1.4'
O O 0.0492 0.0322 'International Tables Vol C Tables 4.2.6.8 and 6.1.1.4'
F F 0.0727 0.0534 'International Tables Vol C Tables 4.2.6.8 and 6.1.1.4'
P P 0.2955 0.4335 'International Tables Vol C Tables 4.2.6.8 and 6.1.1.4'
S S 0.3331 0.5567 'International Tables Vol C Tables 4.2.6.8 and 6.1.1.4'
Rh Rh 0.0927 3.6045 'International Tables Vol C Tables 4.2.6.8 and 6.1.1.4'
Cl Cl 0.3639 0.7018 'International Tables Vol C Tables 4.2.6.8 and 6.1.1.4'

loop_
_geom_angle_atom_site_label_1
_geom_angle_atom_site_label_2
_geom_angle_atom_site_label_3
_geom_angle
_geom_angle_site_symmetry_1
_geom_angle_site_symmetry_3
_geom_angle_publ_flag
C1 Rh1 B1 87.0(2) . . ?
C1 Rh1 S3 88.05(15) . . ?
B1 Rh1 S3 84.00(14) . . ?
C1 Rh1 S2 84.82(15) . . ?
B1 Rh1 S2 83.75(14) . . ?
S3 Rh1 S2 166.12(4) . . ?
C1 Rh1 S1 172.87(14) . . ?
B1 Rh1 S1 87.15(15) . . ?
S3 Rh1 S1 95.44(5) . . ?
S2 Rh1 S1 90.45(5) . . ?
C1 Rh1 P1 98.66(14) . . ?
B1 Rh1 P1 173.08(15) . . ?
S3 Rh1 P1 92.23(4) . . ?
S2 Rh1 P1 100.60(4) . . ?
S1 Rh1 P1 87.43(4) . . ?
C12 S3 Rh1 97.17(16) . . ?
C7 S2 Rh1 96.80(16) . . ?
C2 S1 Rh1 96.56(17) . . ?
C17 P1 C29 103.8(2) . . ?
C17 P1 C23 104.7(2) . . ?
C29 P1 C23 103.6(2) . . ?
C17 P1 Rh1 114.22(14) . . ?
C29 P1 Rh1 111.00(15) . . ?
C23 P1 Rh1 118.04(14) . . ?
C2 N1 N2 110.9(4) . . ?
C2 N1 B1 124.4(4) . . ?
N2 N1 B1 124.6(4) . . ?
C3 N2 N1 104.5(4) . . ?
C2 N3 C3 106.2(4) . . ?
C2 N3 C5A 124.1(5) . . ?
C3 N3 C5A 127.9(5) . . ?
C2 N3 C5B 122.6(6) . . ?
C3 N3 C5B 125.5(6) . . ?
C7 N4 N5 110.5(4) . . ?
C7 N4 B1 118.4(4) . . ?
N5 N4 B1 128.7(4) . . ?
C8 N5 N4 104.4(4) . . ?
C7 N6 C8 106.7(4) . . ?
C7 N6 C10 125.7(4) . . ?
C8 N6 C10 127.6(4) . . ?
C12 N7 N8 110.5(4) . . ?
C12 N7 B1 119.3(4) . . ?
N8 N7 B1 128.1(3) . . ?
C13 N8 N7 104.9(4) . . ?
C12 N9 C13 106.1(4) . . ?
C12 N9 C15 125.8(4) . . ?
C13 N9 C15 128.0(4) . . ?
N7 B1 N4 114.5(4) . . ?
N7 B1 N1 109.0(4) . . ?
N4 B1 N1 108.6(3) . . ?
N7 B1 Rh1 109.0(3) . . ?
N4 B1 Rh1 108.3(3) . . ?
N1 B1 Rh1 107.3(3) . . ?
O1 C1 Rh1 175.0(4) . . ?
N1 C2 N3 107.0(4) . . ?
N1 C2 S1 124.4(4) . . ?
N3 C2 S1 128.6(4) . . ?
N2 C3 N3 111.4(4) . . ?
N2 C3 C4 124.4(4) . . ?
N3 C3 C4 124.2(5) . . ?
C3 C4 H4A 109.5 . . ?
C3 C4 H4B 109.5 . . ?
H4A C4 H4B 109.5 . . ?
C3 C4 H4C 109.5 . . ?
H4A C4 H4C 109.5 . . ?
H4B C4 H4C 109.5 . . ?
C6A C5A N3 106.7(10) . . ?
C6A C5A H5A1 110.4 . . ?
N3 C5A H5A1 110.4 . . ?
C6A C5A H5A2 110.4 . . ?
N3 C5A H5A2 110.4 . . ?
H5A1 C5A H5A2 108.6 . . ?
N3 C5B C6B 102.5(15) . . ?
N3 C5B H5B1 111.3 . . ?
C6B C5B H5B1 111.3 . . ?
N3 C5B H5B2 111.3 . . ?
C6B C5B H5B2 111.3 . . ?
H5B1 C5B H5B2 109.2 . . ?
C5B C6B H6B1 109.5 . . ?
C5B C6B H6B2 109.5 . . ?
H6B1 C6B H6B2 109.5 . . ?
C5B C6B H6B3 109.5 . . ?
H6B1 C6B H6B3 109.5 . . ?
H6B2 C6B H6B3 109.5 . . ?
N4 C7 N6 107.0(4) . . ?
N4 C7 S2 124.4(3) . . ?
N6 C7 S2 128.6(4) . . ?
N5 C8 N6 111.4(4) . . ?
N5 C8 C9 125.7(4) . . ?
N6 C8 C9 122.9(4) . . ?
C8 C9 H9A 109.5 . . ?
C8 C9 H9B 109.5 . . ?
H9A C9 H9B 109.5 . . ?
C8 C9 H9C 109.5 . . ?
H9A C9 H9C 109.5 . . ?
H9B C9 H9C 109.5 . . ?
N6 C10 C11 111.5(5) . . ?
N6 C10 H10A 109.3 . . ?
C11 C10 H10A 109.3 . . ?
N6 C10 H10B 109.3 . . ?
C11 C10 H10B 109.3 . . ?
H10A C10 H10B 108.0 . . ?
C10 C11 H11A 109.5 . . ?
C10 C11 H11B 109.5 . . ?
H11A C11 H11B 109.5 . . ?
C10 C11 H11C 109.5 . . ?
H11A C11 H11C 109.5 . . ?
H11B C11 H11C 109.5 . . ?
N7 C12 N9 107.2(4) . . ?
N7 C12 S3 124.1(4) . . ?
N9 C12 S3 128.6(3) . . ?
N8 C13 N9 111.4(4) . . ?
N8 C13 C14 125.9(4) . . ?
N9 C13 C14 122.7(4) . . ?
C13 C14 H14A 109.5 . . ?
C13 C14 H14B 109.5 . . ?
H14A C14 H14B 109.5 . . ?
C13 C14 H14C 109.5 . . ?
H14A C14 H14C 109.5 . . ?
H14B C14 H14C 109.5 . . ?
N9 C15 C16 111.3(4) . . ?
N9 C15 H15A 109.4 . . ?
C16 C15 H15A 109.4 . . ?
N9 C15 H15B 109.4 . . ?
C16 C15 H15B 109.4 . . ?
H15A C15 H15B 108.0 . . ?
C15 C16 H16A 109.5 . . ?
C15 C16 H16B 109.5 . . ?
H16A C16 H16B 109.5 . . ?
C15 C16 H16C 109.5 . . ?
H16A C16 H16C 109.5 . . ?
H16B C16 H16C 109.5 . . ?
C22 C17 C18 111.0(4) . . ?
C22 C17 P1 110.8(3) . . ?
C18 C17 P1 112.4(3) . . ?
C22 C17 H17 107.5 . . ?
C18 C17 H17 107.5 . . ?
P1 C17 H17 107.5 . . ?
C19 C18 C17 110.8(4) . . ?
C19 C18 H18A 109.5 . . ?
C17 C18 H18A 109.5 . . ?
C19 C18 H18B 109.5 . . ?
C17 C18 H18B 109.5 . . ?
H18A C18 H18B 108.1 . . ?
C20 C19 C18 112.0(4) . . ?
C20 C19 H19A 109.2 . . ?
C18 C19 H19A 109.2 . . ?
C20 C19 H19B 109.2 . . ?
C18 C19 H19B 109.2 . . ?
H19A C19 H19B 107.9 . . ?
C19 C20 C21 110.4(4) . . ?
C19 C20 H20A 109.6 . . ?
C21 C20 H20A 109.6 . . ?
C19 C20 H20B 109.6 . . ?
C21 C20 H20B 109.6 . . ?
H20A C20 H20B 108.1 . . ?
C22 C21 C20 110.2(4) . . ?
C22 C21 H21A 109.6 . . ?
C20 C21 H21A 109.6 . . ?
C22 C21 H21B 109.6 . . ?
C20 C21 H21B 109.6 . . ?
H21A C21 H21B 108.1 . . ?
C21 C22 C17 110.9(4) . . ?
C21 C22 H22A 109.5 . . ?
C17 C22 H22A 109.5 . . ?
C21 C22 H22B 109.5 . . ?
C17 C22 H22B 109.5 . . ?
H22A C22 H22B 108.1 . . ?
C24 C23 C28 110.4(4) . . ?
C24 C23 P1 115.1(3) . . ?
C28 C23 P1 114.2(3) . . ?
C24 C23 H23 105.4 . . ?
C28 C23 H23 105.4 . . ?
P1 C23 H23 105.4 . . ?
C23 C24 C25 111.0(4) . . ?
C23 C24 H24A 109.4 . . ?
C25 C24 H24A 109.4 . . ?
C23 C24 H24B 109.4 . . ?
C25 C24 H24B 109.4 . . ?
H24A C24 H24B 108.0 . . ?
C26 C25 C24 112.0(4) . . ?
C26 C25 H25A 109.2 . . ?
C24 C25 H25A 109.2 . . ?
C26 C25 H25B 109.2 . . ?
C24 C25 H25B 109.2 . . ?
H25A C25 H25B 107.9 . . ?
C27 C26 C25 111.4(4) . . ?
C27 C26 H26A 109.3 . . ?
C25 C26 H26A 109.3 . . ?
C27 C26 H26B 109.3 . . ?
C25 C26 H26B 109.3 . . ?
H26A C26 H26B 108.0 . . ?
C26 C27 C28 111.8(4) . . ?
C26 C27 H27A 109.3 . . ?
C28 C27 H27A 109.3 . . ?
C26 C27 H27B 109.3 . . ?
C28 C27 H27B 109.3 . . ?
H27A C27 H27B 107.9 . . ?
C27 C28 C23 110.4(4) . . ?
C27 C28 H28A 109.6 . . ?
C23 C28 H28A 109.6 . . ?
C27 C28 H28B 109.6 . . ?
C23 C28 H28B 109.6 . . ?
H28A C28 H28B 108.1 . . ?
C34 C29 C30 109.4(4) . . ?
C34 C29 P1 112.6(3) . . ?
C30 C29 P1 116.2(3) . . ?
C34 C29 H29 105.9 . . ?
C30 C29 H29 105.9 . . ?
P1 C29 H29 105.9 . . ?
C31 C30 C29 110.1(4) . . ?
C31 C30 H30A 109.6 . . ?
C29 C30 H30A 109.6 . . ?
C31 C30 H30B 109.6 . . ?
C29 C30 H30B 109.6 . . ?
H30A C30 H30B 108.2 . . ?
C32 C31 C30 112.0(4) . . ?
C32 C31 H31A 109.2 . . ?
C30 C31 H31A 109.2 . . ?
C32 C31 H31B 109.2 . . ?
C30 C31 H31B 109.2 . . ?
H31A C31 H31B 107.9 . . ?
C31 C32 C33 111.1(4) . . ?
C31 C32 H32A 109.4 . . ?
C33 C32 H32A 109.4 . . ?
C31 C32 H32B 109.4 . . ?
C33 C32 H32B 109.4 . . ?
H32A C32 H32B 108.0 . . ?
C34 C33 C32 111.2(4) . . ?
C34 C33 H33A 109.4 . . ?
C32 C33 H33A 109.4 . . ?
C34 C33 H33B 109.4 . . ?
C32 C33 H33B 109.4 . . ?
H33A C33 H33B 108.0 . . ?
C33 C34 C29 110.6(4) . . ?
C33 C34 H34A 109.5 . . ?
C29 C34 H34A 109.5 . . ?
C33 C34 H34B 109.5 . . ?
C29 C34 H34B 109.5 . . ?
H34A C34 H34B 108.1 . . ?
Cl6 C37 Cl5 113.2(4) . . ?
Cl6 C37 H37A 108.9 . . ?
Cl5 C37 H37A 108.9 . . ?
Cl6 C37 H37B 108.9 . . ?
Cl5 C37 H37B 108.9 . . ?
H37A C37 H37B 107.8 . . ?
F1 P2 F3 90.2(2) . . ?
F1 P2 F2 90.4(2) . . ?
F3 P2 F2 89.3(2) . . ?
F1 P2 F4 90.7(2) . . ?
F3 P2 F4 91.1(2) . . ?
F2 P2 F4 178.8(2) . . ?
F1 P2 F5 90.02(19) . . ?
F3 P2 F5 179.7(3) . . ?
F2 P2 F5 90.41(19) . . ?
F4 P2 F5 89.16(19) . . ?
F1 P2 F6 178.8(2) . . ?
F3 P2 F6 90.0(2) . . ?
F2 P2 F6 90.8(2) . . ?
F4 P2 F6 88.1(2) . . ?
F5 P2 F6 89.80(19) . . ?
Cl2 C35 Cl1 111.0(3) . . ?
Cl2 C35 H35A 109.4 . . ?
Cl1 C35 H35A 109.4 . . ?
Cl2 C35 H35B 109.4 . . ?
Cl1 C35 H35B 109.4 . . ?
H35A C35 H35B 108.0 . . ?
Cl4 C36 Cl3 111.7(3) . . ?
Cl4 C36 H36A 109.3 . . ?
Cl3 C36 H36A 109.3 . . ?
Cl4 C36 H36B 109.3 . . ?
Cl3 C36 H36B 109.3 . . ?
H36A C36 H36B 107.9 . . ?

loop_
_geom_bond_atom_site_label_1
_geom_bond_atom_site_label_2
_geom_bond_distance
_geom_bond_site_symmetry_2
_geom_bond_publ_flag
Rh1 C1 1.892(5) . ?
Rh1 B1 2.173(5) . ?
Rh1 S3 2.3857(12) . ?
Rh1 S2 2.3881(12) . ?
Rh1 S1 2.4017(13) . ?
Rh1 P1 2.5500(12) . ?
S3 C12 1.713(5) . ?
S2 C7 1.718(5) . ?
S1 C2 1.705(5) . ?
P1 C17 1.850(5) . ?
P1 C29 1.863(5) . ?
P1 C23 1.878(4) . ?
N1 C2 1.314(6) . ?
N1 N2 1.389(5) . ?
N1 B1 1.548(7) . ?
N2 C3 1.299(7) . ?
N3 C2 1.358(6) . ?
N3 C3 1.372(6) . ?
N3 C5A 1.509(12) . ?
N3 C5B 1.531(19) . ?
N4 C7 1.320(6) . ?
N4 N5 1.396(5) . ?
N4 B1 1.548(6) . ?
N5 C8 1.299(6) . ?
N6 C7 1.350(6) . ?
N6 C8 1.369(6) . ?
N6 C10 1.470(6) . ?
N7 C12 1.328(5) . ?
N7 N8 1.391(5) . ?
N7 B1 1.535(6) . ?
N8 C13 1.297(6) . ?
N9 C12 1.356(6) . ?
N9 C13 1.384(6) . ?
N9 C15 1.472(6) . ?
O1 C1 1.101(6) . ?
C3 C4 1.495(7) . ?
C4 H4A 0.9800 . ?
C4 H4B 0.9800 . ?
C4 H4C 0.9800 . ?
C5A C6A 1.507(15) . ?
C5A H5A1 0.9900 . ?
C5A H5A2 0.9900 . ?
C6A H6A1 0.9800 . ?
C6A H6A2 0.9800 . ?
C6A H6A3 0.9800 . ?
C5B C6B 1.55(2) . ?
C5B H5B1 0.9900 . ?
C5B H5B2 0.9900 . ?
C6B H6B1 0.9800 . ?
C6B H6B2 0.9800 . ?
C6B H6B3 0.9800 . ?
C8 C9 1.492(6) . ?
C9 H9A 0.9800 . ?
C9 H9B 0.9800 . ?
C9 H9C 0.9800 . ?
C10 C11 1.499(8) . ?
C10 H10A 0.9900 . ?
C10 H10B 0.9900 . ?
C11 H11A 0.9800 . ?
C11 H11B 0.9800 . ?
C11 H11C 0.9800 . ?
C13 C14 1.495(7) . ?
C14 H14A 0.9800 . ?
C14 H14B 0.9800 . ?
C14 H14C 0.9800 . ?
C15 C16 1.509(7) . ?
C15 H15A 0.9900 . ?
C15 H15B 0.9900 . ?
C16 H16A 0.9800 . ?
C16 H16B 0.9800 . ?
C16 H16C 0.9800 . ?
C17 C22 1.530(7) . ?
C17 C18 1.532(6) . ?
C17 H17 1.0000 . ?
C18 C19 1.532(7) . ?
C18 H18A 0.9900 . ?
C18 H18B 0.9900 . ?
C19 C20 1.511(8) . ?
C19 H19A 0.9900 . ?
C19 H19B 0.9900 . ?
C20 C21 1.529(7) . ?
C20 H20A 0.9900 . ?
C20 H20B 0.9900 . ?
C21 C22 1.528(7) . ?
C21 H21A 0.9900 . ?
C21 H21B 0.9900 . ?
C22 H22A 0.9900 . ?
C22 H22B 0.9900 . ?
C23 C24 1.526(6) . ?
C23 C28 1.546(6) . ?
C23 H23 1.0000 . ?
C24 C25 1.529(7) . ?
C24 H24A 0.9900 . ?
C24 H24B 0.9900 . ?
C25 C26 1.521(7) . ?
C25 H25A 0.9900 . ?
C25 H25B 0.9900 . ?
C26 C27 1.507(7) . ?
C26 H26A 0.9900 . ?
C26 H26B 0.9900 . ?
C27 C28 1.533(6) . ?
C27 H27A 0.9900 . ?
C27 H27B 0.9900 . ?
C28 H28A 0.9900 . ?
C28 H28B 0.9900 . ?
C29 C34 1.535(7) . ?
C29 C30 1.536(6) . ?
C29 H29 1.0000 . ?
C30 C31 1.521(7) . ?
C30 H30A 0.9900 . ?
C30 H30B 0.9900 . ?
C31 C32 1.502(8) . ?
C31 H31A 0.9900 . ?
C31 H31B 0.9900 . ?
C32 C33 1.526(6) . ?
C32 H32A 0.9900 . ?
C32 H32B 0.9900 . ?
C33 C34 1.525(7) . ?
C33 H33A 0.9900 . ?
C33 H33B 0.9900 . ?
C34 H34A 0.9900 . ?
C34 H34B 0.9900 . ?
C37 Cl6 1.757(9) . ?
C37 Cl5 1.767(7) . ?
C37 H37A 0.9900 . ?
C37 H37B 0.9900 . ?
P2 F1 1.585(4) . ?
P2 F3 1.587(3) . ?
P2 F2 1.589(4) . ?
P2 F4 1.591(4) . ?
P2 F5 1.600(3) . ?
P2 F6 1.601(4) . ?
C35 Cl2 1.748(6) . ?
C35 Cl1 1.762(6) . ?
C35 H35A 0.9900 . ?
C35 H35B 0.9900 . ?
C36 Cl4 1.755(6) . ?
C36 Cl3 1.777(7) . ?
C36 H36A 0.9900 . ?
C36 H36B 0.9900 . ?

loop_
_geom_torsion_atom_site_label_1
_geom_torsion_atom_site_label_2
_geom_torsion_atom_site_label_3
_geom_torsion_atom_site_label_4
_geom_torsion
_geom_torsion_site_symmetry_1
_geom_torsion_site_symmetry_2
_geom_torsion_site_symmetry_3
_geom_torsion_site_symmetry_4
_geom_torsion_publ_flag
C1 Rh1 S3 C12 71.6(2) . . . . ?
B1 Rh1 S3 C12 -15.6(2) . . . . ?
S2 Rh1 S3 C12 12.6(3) . . . . ?
S1 Rh1 S3 C12 -102.16(16) . . . . ?
P1 Rh1 S3 C12 170.20(16) . . . . ?
C1 Rh1 S2 C7 -70.2(2) . . . . ?
B1 Rh1 S2 C7 17.3(2) . . . . ?
S3 Rh1 S2 C7 -10.9(3) . . . . ?
S1 Rh1 S2 C7 104.42(17) . . . . ?
P1 Rh1 S2 C7 -168.11(17) . . . . ?
B1 Rh1 S1 C2 1.2(2) . . . . ?
S3 Rh1 S1 C2 84.90(17) . . . . ?
S2 Rh1 S1 C2 -82.51(17) . . . . ?
P1 Rh1 S1 C2 176.90(17) . . . . ?
C1 Rh1 P1 C17 -82.3(2) . . . . ?
S3 Rh1 P1 C17 -170.69(17) . . . . ?
S2 Rh1 P1 C17 3.98(17) . . . . ?
S1 Rh1 P1 C17 93.96(17) . . . . ?
C1 Rh1 P1 C29 160.8(2) . . . . ?
S3 Rh1 P1 C29 72.44(16) . . . . ?
S2 Rh1 P1 C29 -112.88(16) . . . . ?
S1 Rh1 P1 C29 -22.91(16) . . . . ?
C1 Rh1 P1 C23 41.4(2) . . . . ?
S3 Rh1 P1 C23 -46.94(18) . . . . ?
S2 Rh1 P1 C23 127.73(18) . . . . ?
S1 Rh1 P1 C23 -142.29(18) . . . . ?
C2 N1 N2 C3 -1.1(5) . . . . ?
B1 N1 N2 C3 176.6(4) . . . . ?
C7 N4 N5 C8 -0.8(5) . . . . ?
B1 N4 N5 C8 -163.1(4) . . . . ?
C12 N7 N8 C13 0.6(5) . . . . ?
B1 N7 N8 C13 163.5(5) . . . . ?
C12 N7 B1 N4 -147.4(4) . . . . ?
N8 N7 B1 N4 51.0(6) . . . . ?
C12 N7 B1 N1 90.8(5) . . . . ?
N8 N7 B1 N1 -70.8(5) . . . . ?
C12 N7 B1 Rh1 -26.0(5) . . . . ?
N8 N7 B1 Rh1 172.4(3) . . . . ?
C7 N4 B1 N7 151.9(4) . . . . ?
N5 N4 B1 N7 -47.0(6) . . . . ?
C7 N4 B1 N1 -86.1(5) . . . . ?
N5 N4 B1 N1 75.0(5) . . . . ?
C7 N4 B1 Rh1 30.1(5) . . . . ?
N5 N4 B1 Rh1 -168.8(3) . . . . ?
C2 N1 B1 N7 -121.1(4) . . . . ?
N2 N1 B1 N7 61.6(5) . . . . ?
C2 N1 B1 N4 113.6(5) . . . . ?
N2 N1 B1 N4 -63.7(5) . . . . ?
C2 N1 B1 Rh1 -3.2(5) . . . . ?
N2 N1 B1 Rh1 179.5(3) . . . . ?
C1 Rh1 B1 N7 -65.7(3) . . . . ?
S3 Rh1 B1 N7 22.7(3) . . . . ?
S2 Rh1 B1 N7 -150.8(3) . . . . ?
S1 Rh1 B1 N7 118.4(3) . . . . ?
C1 Rh1 B1 N4 59.4(3) . . . . ?
S3 Rh1 B1 N4 147.7(3) . . . . ?
S2 Rh1 B1 N4 -25.7(3) . . . . ?
S1 Rh1 B1 N4 -116.5(3) . . . . ?
C1 Rh1 B1 N1 176.4(3) . . . . ?
S3 Rh1 B1 N1 -95.2(3) . . . . ?
S2 Rh1 B1 N1 91.3(3) . . . . ?
S1 Rh1 B1 N1 0.6(3) . . . . ?
N2 N1 C2 N3 0.8(5) . . . . ?
B1 N1 C2 N3 -176.9(4) . . . . ?
N2 N1 C2 S1 -177.2(3) . . . . ?
B1 N1 C2 S1 5.1(7) . . . . ?
C3 N3 C2 N1 -0.1(6) . . . . ?
C5A N3 C2 N1 -166.0(7) . . . . ?
C5B N3 C2 N1 154.4(9) . . . . ?
C3 N3 C2 S1 177.7(4) . . . . ?
C5A N3 C2 S1 11.9(9) . . . . ?
C5B N3 C2 S1 -27.7(11) . . . . ?
Rh1 S1 C2 N1 -3.6(4) . . . . ?
Rh1 S1 C2 N3 178.8(5) . . . . ?
N1 N2 C3 N3 1.0(5) . . . . ?
N1 N2 C3 C4 -179.3(5) . . . . ?
C2 N3 C3 N2 -0.6(6) . . . . ?
C5A N3 C3 N2 164.6(7) . . . . ?
C5B N3 C3 N2 -154.2(9) . . . . ?
C2 N3 C3 C4 179.7(5) . . . . ?
C5A N3 C3 C4 -15.1(10) . . . . ?
C5B N3 C3 C4 26.1(12) . . . . ?
C2 N3 C5A C6A -101.9(8) . . . . ?
C3 N3 C5A C6A 95.3(9) . . . . ?
C5B N3 C5A C6A -3.3(10) . . . . ?
C2 N3 C5B C6B 102.6(10) . . . . ?
C3 N3 C5B C6B -107.8(11) . . . . ?
C5A N3 C5B C6B -1.1(8) . . . . ?
N5 N4 C7 N6 0.1(5) . . . . ?
B1 N4 C7 N6 164.5(4) . . . . ?
N5 N4 C7 S2 -178.9(3) . . . . ?
B1 N4 C7 S2 -14.6(6) . . . . ?
C8 N6 C7 N4 0.5(5) . . . . ?
C10 N6 C7 N4 -178.0(4) . . . . ?
C8 N6 C7 S2 179.5(4) . . . . ?
C10 N6 C7 S2 1.0(7) . . . . ?
Rh1 S2 C7 N4 -7.1(4) . . . . ?
Rh1 S2 C7 N6 174.0(4) . . . . ?
N4 N5 C8 N6 1.2(5) . . . . ?
N4 N5 C8 C9 -179.3(4) . . . . ?
C7 N6 C8 N5 -1.1(5) . . . . ?
C10 N6 C8 N5 177.4(5) . . . . ?
C7 N6 C8 C9 179.3(4) . . . . ?
C10 N6 C8 C9 -2.2(7) . . . . ?
C7 N6 C10 C11 -87.9(6) . . . . ?
C8 N6 C10 C11 93.8(6) . . . . ?
N8 N7 C12 N9 -0.7(5) . . . . ?
B1 N7 C12 N9 -165.3(4) . . . . ?
N8 N7 C12 S3 176.3(3) . . . . ?
B1 N7 C12 S3 11.7(6) . . . . ?
C13 N9 C12 N7 0.5(5) . . . . ?
C15 N9 C12 N7 -174.8(4) . . . . ?
C13 N9 C12 S3 -176.4(4) . . . . ?
C15 N9 C12 S3 8.3(7) . . . . ?
Rh1 S3 C12 N7 7.3(4) . . . . ?
Rh1 S3 C12 N9 -176.3(4) . . . . ?
N7 N8 C13 N9 -0.3(5) . . . . ?
N7 N8 C13 C14 179.0(5) . . . . ?
C12 N9 C13 N8 -0.2(6) . . . . ?
C15 N9 C13 N8 175.1(4) . . . . ?
C12 N9 C13 C14 -179.5(5) . . . . ?
C15 N9 C13 C14 -4.3(8) . . . . ?
C12 N9 C15 C16 87.1(6) . . . . ?
C13 N9 C15 C16 -87.3(6) . . . . ?
C29 P1 C17 C22 -178.2(3) . . . . ?
C23 P1 C17 C22 -69.8(3) . . . . ?
Rh1 P1 C17 C22 60.8(3) . . . . ?
C29 P1 C17 C18 57.0(4) . . . . ?
C23 P1 C17 C18 165.4(3) . . . . ?
Rh1 P1 C17 C18 -63.9(3) . . . . ?
C22 C17 C18 C19 54.2(5) . . . . ?
P1 C17 C18 C19 178.9(3) . . . . ?
C17 C18 C19 C20 -55.1(5) . . . . ?
C18 C19 C20 C21 56.9(5) . . . . ?
C19 C20 C21 C22 -58.0(5) . . . . ?
C20 C21 C22 C17 57.9(5) . . . . ?
C18 C17 C22 C21 -56.3(5) . . . . ?
P1 C17 C22 C21 178.2(3) . . . . ?
C17 P1 C23 C24 102.8(4) . . . . ?
C29 P1 C23 C24 -148.8(4) . . . . ?
Rh1 P1 C23 C24 -25.6(4) . . . . ?
C17 P1 C23 C28 -26.4(4) . . . . ?
C29 P1 C23 C28 82.1(4) . . . . ?
Rh1 P1 C23 C28 -154.7(3) . . . . ?
C28 C23 C24 C25 -56.0(6) . . . . ?
P1 C23 C24 C25 173.0(4) . . . . ?
C23 C24 C25 C26 55.2(6) . . . . ?
C24 C25 C26 C27 -54.5(6) . . . . ?
C25 C26 C27 C28 55.1(6) . . . . ?
C26 C27 C28 C23 -56.3(6) . . . . ?
C24 C23 C28 C27 56.4(5) . . . . ?
P1 C23 C28 C27 -172.2(3) . . . . ?
C17 P1 C29 C34 177.6(3) . . . . ?
C23 P1 C29 C34 68.4(3) . . . . ?
Rh1 P1 C29 C34 -59.3(3) . . . . ?
C17 P1 C29 C30 50.2(4) . . . . ?
C23 P1 C29 C30 -59.0(4) . . . . ?
Rh1 P1 C29 C30 173.3(3) . . . . ?
C34 C29 C30 C31 58.0(5) . . . . ?
P1 C29 C30 C31 -173.1(3) . . . . ?
C29 C30 C31 C32 -57.5(5) . . . . ?
C30 C31 C32 C33 55.6(6) . . . . ?
C31 C32 C33 C34 -54.9(6) . . . . ?
C32 C33 C34 C29 56.5(5) . . . . ?
C30 C29 C34 C33 -58.0(5) . . . . ?
P1 C29 C34 C33 171.2(3) . . . . ?
